data_7049325
loop_
_publ_author_name
'Wolf, Silke'
'Fenske, Dieter'
'Klopper, Wim'
'Feldmann, Claus'

_publ_section_title
;
 [Pb{Mn(CO)<sub>5</sub>}<sub>3</sub>][AlCl<sub>4</sub>]: a lead-manganese
 carbonyl with AlCl<sub>4</sub>-linked PbMn<sub>3</sub> clusters.
;
_journal_issue 14
_journal_name_full 'Dalton transactions (Cambridge, England : 2003)'
_journal_page_first 4696
_journal_page_last 4701
_journal_paper_doi 10.1039/c9dt00309f
_journal_volume 48
_journal_year 2019
_chemical_formula_sum 'C15 Al Cl4 Mn3 O15 Pb'
_chemical_formula_weight 960.94
_chemical_properties_physical Air-sensitive,Moisture-sensitive,Hygroscopic
_space_group_crystal_system monoclinic
_space_group_IT_number 14
_space_group_name_Hall '-P 2ybc'
_space_group_name_H-M_alt 'P 1 21/c 1'
_symmetry_space_group_name_Hall '-P 2ybc'
_symmetry_space_group_name_H-M 'P 1 21/c 1'
_audit_creation_method SHELXL-2013
_audit_update_record
;
2019-01-11 deposited with the CCDC.    2019-03-11 downloaded from the CCDC.
;
_cell_angle_alpha 90
_cell_angle_beta 120.94(2)
_cell_angle_gamma 90
_cell_formula_units_Z 4
_cell_length_a 10.208(2)
_cell_length_b 17.620(3)
_cell_length_c 17.915(5)
_cell_measurement_reflns_used 36899
_cell_measurement_temperature 150
_cell_measurement_theta_max 64.34
_cell_measurement_theta_min 3.32
_cell_volume 2763.8(12)
_computing_structure_refinement 'SHELXL-2013 (Sheldrick, 2013)'
_diffrn_ambient_temperature 150
_diffrn_detector EIGER4M
_diffrn_detector_area_resol_mean 13.33
_diffrn_measured_fraction_theta_full 0.846
_diffrn_measured_fraction_theta_max 0.944
_diffrn_measurement_device 'Eulerian 4-circle diffractometer'
_diffrn_measurement_device_type 'STOE STADIVARI'
_diffrn_measurement_method 'rotation method, \w scans'
_diffrn_radiation_collimation '1.2 0.6 mm diameter'
_diffrn_radiation_monochromator 'Graded multilayer mirror'
_diffrn_radiation_type GaK\a
_diffrn_radiation_wavelength 1.34143
_diffrn_reflns_av_R_equivalents 0.0233
_diffrn_reflns_av_unetI/netI 0.0188
_diffrn_reflns_Laue_measured_fraction_full 0.846
_diffrn_reflns_Laue_measured_fraction_max 0.944
_diffrn_reflns_limit_h_max 12
_diffrn_reflns_limit_h_min -13
_diffrn_reflns_limit_k_max 23
_diffrn_reflns_limit_k_min -18
_diffrn_reflns_limit_l_max 23
_diffrn_reflns_limit_l_min -9
_diffrn_reflns_number 17096
_diffrn_reflns_point_group_measured_fraction_full 0.846
_diffrn_reflns_point_group_measured_fraction_max 0.944
_diffrn_reflns_theta_full 25.000
_diffrn_reflns_theta_max 62.547
_diffrn_reflns_theta_min 3.320
_diffrn_source 'Metaljet D2'
_exptl_absorpt_coefficient_mu 18.302
_exptl_absorpt_correction_T_max 0.0063
_exptl_absorpt_correction_T_min 0.0010
_exptl_absorpt_correction_type multi-scan
_exptl_absorpt_process_details
;
STOE LANA, absorption correction by scaling of reflection intensities.
J. Koziskova, F. Hahn, J. Richter, J. Kozisek, "Comparison of different
absorption corrections on the model structure of tetrakis(\m~2~-acetato)-
diaqua-di-copper(II)", Acta Chimica Slovaca, vol. 9, no. 2, 2016, pp. 136 - 140.
Afterwards a spherical absorption correction was performed within STOE LANA.
;
_exptl_crystal_colour red
_exptl_crystal_density_diffrn 2.309
_exptl_crystal_description prism
_exptl_crystal_F_000 1792
_exptl_crystal_size_max 0.03
_exptl_crystal_size_mid 0.025
_exptl_crystal_size_min 0.02
_refine_diff_density_max 3.226
_refine_diff_density_min -0.816
_refine_diff_density_rms 0.153
_refine_ls_extinction_method none
_refine_ls_goodness_of_fit_ref 0.998
_refine_ls_hydrogen_treatment undef
_refine_ls_matrix_type full
_refine_ls_number_parameters 352
_refine_ls_number_reflns 6331
_refine_ls_number_restraints 0
_refine_ls_restrained_S_all 0.998
_refine_ls_R_factor_all 0.0344
_refine_ls_R_factor_gt 0.0325
_refine_ls_shift/su_max 0.001
_refine_ls_shift/su_mean 0.000
_refine_ls_structure_factor_coef Fsqd
_refine_ls_weighting_details
;
 w=1/[\s^2^(Fo^2^)+(0.0605P)^2^+4.7900P]
 where P=(Fo^2^+2Fc^2^)/3
;
_refine_ls_weighting_scheme calc
_refine_ls_wR_factor_gt 0.0876
_refine_ls_wR_factor_ref 0.0889
_reflns_Friedel_coverage 0.000
_reflns_number_gt 5895
_reflns_number_total 6331
_reflns_threshold_expression 'I > 2\s(I)'
_cod_data_source_file c9dt00309f1.cif
_cod_data_source_block PbMn3(CO)18ALCl4
_cod_depositor_comments 'Adding full bibliography for 7049325.cif.'
_cod_database_code 7049325
_shelx_space_group_comment
;
The symmetry employed for this shelxl refinement is uniquely defined
by the following loop, which should always be used as a source of
symmetry information in preference to the above space-group names.
They are only intended as comments.
;
_shelxl_version_number 2013-2

loop_
_space_group_symop_operation_xyz
'x, y, z'
'-x, y+1/2, -z+1/2'
'-x, -y, -z'
'x, -y-1/2, z-1/2'

loop_
_atom_site_label
_atom_site_type_symbol
_atom_site_fract_x
_atom_site_fract_y
_atom_site_fract_z
_atom_site_U_iso_or_equiv
_atom_site_adp_type
_atom_site_occupancy
_atom_site_site_symmetry_order
_atom_site_calc_flag
Pb1 Pb -0.18600(2) -0.27485(2) -0.09871(2) 0.02995(7) Uani 1 1 d
Mn1 Mn -0.22490(7) -0.14302(3) -0.02925(4) 0.03406(14) Uani 1 1 d
C1 C -0.3374(5) -0.1932(2) 0.0112(3) 0.0422(9) Uani 1 1 d
O1 O -0.4099(5) -0.2173(2) 0.0368(3) 0.0550(9) Uani 1 1 d
C2 C -0.3993(5) -0.1291(2) -0.1378(3) 0.0416(9) Uani 1 1 d
O2 O -0.5049(4) -0.1190(2) -0.2036(2) 0.0554(9) Uani 1 1 d
C3 C -0.1095(5) -0.0899(2) -0.0662(3) 0.0369(8) Uani 1 1 d
O3 O -0.0383(4) -0.05472(18) -0.0839(2) 0.0443(7) Uani 1 1 d
C4 C -0.0395(6) -0.1696(3) 0.0694(3) 0.0426(9) Uani 1 1 d
O4 O 0.0777(4) -0.1848(2) 0.1254(2) 0.0553(9) Uani 1 1 d
C5 C -0.2598(6) -0.0545(3) 0.0131(3) 0.0452(10) Uani 1 1 d
O5 O -0.2889(5) -0.0006(2) 0.0360(3) 0.0604(9) Uani 1 1 d
Mn2 Mn -0.43817(7) -0.35950(3) -0.21772(4) 0.03287(13) Uani 1 1 d
C6 C -0.5427(5) -0.3156(3) -0.1693(3) 0.0422(9) Uani 1 1 d
O6 O -0.6097(5) -0.2869(2) -0.1426(3) 0.0557(9) Uani 1 1 d
C7 C -0.5043(5) -0.2798(2) -0.2966(3) 0.0362(8) Uani 1 1 d
O7 O -0.5538(4) -0.23474(18) -0.3484(2) 0.0445(7) Uani 1 1 d
C8 C -0.3161(5) -0.3918(2) -0.2610(3) 0.0414(9) Uani 1 1 d
O8 O -0.2471(4) -0.4102(2) -0.2905(2) 0.0554(8) Uani 1 1 d
C9 C -0.3703(5) -0.4398(3) -0.1372(3) 0.0440(10) Uani 1 1 d
O9 O -0.3358(5) -0.4902(2) -0.0926(3) 0.0589(9) Uani 1 1 d
C10 C -0.5990(5) -0.4165(3) -0.2973(3) 0.0428(9) Uani 1 1 d
O10 O -0.6982(4) -0.4512(2) -0.3493(2) 0.0554(9) Uani 1 1 d
Mn3 Mn 0.09893(7) -0.32833(3) -0.05264(4) 0.03152(13) Uani 1 1 d
C11 C 0.1459(5) -0.3418(3) 0.0617(3) 0.0395(9) Uani 1 1 d
O11 O 0.1851(4) -0.3522(2) 0.1317(2) 0.0542(9) Uani 1 1 d
C12 C 0.1664(5) -0.2283(2) -0.0264(3) 0.0371(9) Uani 1 1 d
O12 O 0.2134(4) -0.16911(18) -0.0075(2) 0.0482(7) Uani 1 1 d
C13 C 0.0491(5) -0.3150(2) -0.1673(3) 0.0402(9) Uani 1 1 d
O13 O 0.0239(5) -0.3082(2) -0.2358(2) 0.0545(8) Uani 1 1 d
C14 C 0.0120(5) -0.4240(2) -0.0796(3) 0.0384(8) Uani 1 1 d
O14 O -0.0421(4) -0.48239(19) -0.0960(2) 0.0504(8) Uani 1 1 d
C15 C 0.2918(5) -0.3643(2) -0.0211(3) 0.0394(9) Uani 1 1 d
O15 O 0.4096(4) -0.3851(2) 0.0004(3) 0.0517(8) Uani 1 1 d
Al1 Al -0.11193(16) -0.39873(7) 0.19871(8) 0.0380(3) Uani 1 1 d
Cl1 Cl -0.17883(13) -0.36269(6) 0.06884(7) 0.0438(2) Uani 1 1 d
Cl2 Cl -0.21956(13) -0.32222(6) 0.24543(7) 0.0444(2) Uani 1 1 d
Cl3 Cl 0.12568(15) -0.39180(10) 0.28471(8) 0.0615(3) Uani 1 1 d
Cl4 Cl -0.1987(2) -0.50947(7) 0.19275(11) 0.0719(4) Uani 1 1 d

loop_
_atom_site_aniso_label
_atom_site_aniso_U_11
_atom_site_aniso_U_22
_atom_site_aniso_U_33
_atom_site_aniso_U_23
_atom_site_aniso_U_13
_atom_site_aniso_U_12
Pb1 0.03174(10) 0.03093(10) 0.02680(10) -0.00077(5) 0.01479(7) -0.00110(5)
Mn1 0.0405(3) 0.0332(3) 0.0318(3) -0.0033(2) 0.0209(3) -0.0028(2)
C1 0.048(2) 0.038(2) 0.043(2) -0.0023(17) 0.025(2) 0.0003(17)
O1 0.065(2) 0.055(2) 0.067(2) 0.0014(16) 0.049(2) -0.0026(16)
C2 0.043(2) 0.039(2) 0.044(2) -0.0053(17) 0.023(2) -0.0017(17)
O2 0.0459(19) 0.061(2) 0.0464(19) -0.0029(16) 0.0143(16) 0.0051(16)
C3 0.042(2) 0.0349(18) 0.0320(19) -0.0013(15) 0.0172(17) 0.0031(16)
O3 0.0473(17) 0.0424(16) 0.0484(18) 0.0030(13) 0.0282(15) -0.0030(13)
C4 0.049(2) 0.049(2) 0.038(2) -0.0039(18) 0.028(2) -0.0058(19)
O4 0.0477(19) 0.080(3) 0.0338(16) 0.0027(16) 0.0180(15) -0.0015(17)
C5 0.055(3) 0.041(2) 0.047(2) -0.0078(18) 0.032(2) -0.0078(19)
O5 0.079(3) 0.0490(19) 0.068(2) -0.0162(17) 0.048(2) -0.0040(18)
Mn2 0.0349(3) 0.0317(3) 0.0301(3) -0.0005(2) 0.0153(2) -0.0034(2)
C6 0.042(2) 0.044(2) 0.044(2) 0.0003(18) 0.025(2) -0.0056(17)
O6 0.055(2) 0.065(2) 0.061(2) -0.0032(18) 0.0398(19) -0.0022(17)
C7 0.0316(19) 0.040(2) 0.034(2) -0.0051(16) 0.0147(17) -0.0031(14)
O7 0.0397(16) 0.0479(17) 0.0364(16) 0.0076(13) 0.0129(14) 0.0026(13)
C8 0.045(2) 0.038(2) 0.039(2) -0.0005(17) 0.0201(19) 0.0004(17)
O8 0.054(2) 0.065(2) 0.0507(19) -0.0093(17) 0.0297(17) 0.0081(17)
C9 0.045(2) 0.042(2) 0.041(2) 0.0001(18) 0.019(2) -0.0065(18)
O9 0.068(2) 0.0477(19) 0.056(2) 0.0161(17) 0.0278(18) -0.0001(17)
C10 0.045(2) 0.041(2) 0.039(2) -0.0012(17) 0.0195(19) -0.0059(18)
O10 0.052(2) 0.0512(19) 0.053(2) -0.0122(16) 0.0198(17) -0.0192(16)
Mn3 0.0326(3) 0.0340(3) 0.0286(3) 0.0029(2) 0.0162(2) 0.0004(2)
C11 0.035(2) 0.046(2) 0.039(2) 0.0042(18) 0.0204(18) -0.0028(17)
O11 0.0427(17) 0.084(3) 0.0342(16) 0.0098(16) 0.0184(14) -0.0078(17)
C12 0.037(2) 0.041(2) 0.034(2) 0.0059(15) 0.0180(18) 0.0020(15)
O12 0.0538(19) 0.0394(16) 0.0450(17) 0.0007(13) 0.0208(15) -0.0049(14)
C13 0.047(2) 0.039(2) 0.039(2) 0.0017(16) 0.0250(19) 0.0002(17)
O13 0.074(2) 0.056(2) 0.0428(18) 0.0044(15) 0.0368(18) 0.0063(17)
C14 0.038(2) 0.041(2) 0.036(2) 0.0051(16) 0.0191(17) 0.0067(16)
O14 0.056(2) 0.0358(16) 0.057(2) 0.0006(14) 0.0280(17) -0.0014(14)
C15 0.039(2) 0.039(2) 0.042(2) 0.0054(17) 0.0221(18) 0.0007(16)
O15 0.0422(17) 0.0519(18) 0.063(2) 0.0098(16) 0.0280(16) 0.0066(14)
Al1 0.0481(7) 0.0371(6) 0.0363(6) 0.0027(5) 0.0271(6) 0.0058(5)
Cl1 0.0455(5) 0.0528(6) 0.0349(5) 0.0052(4) 0.0220(4) 0.0037(4)
Cl2 0.0471(5) 0.0480(5) 0.0404(5) -0.0065(4) 0.0242(4) 0.0065(4)
Cl3 0.0465(6) 0.0991(10) 0.0402(6) 0.0164(6) 0.0231(5) 0.0203(6)
Cl4 0.1269(14) 0.0390(6) 0.0852(10) -0.0077(6) 0.0799(10) -0.0126(7)

loop_
_atom_type_symbol
_atom_type_description
_atom_type_scat_dispersion_real
_atom_type_scat_dispersion_imag
_atom_type_scat_source
C C 0.0137 0.0067 'International Tables Vol C Tables 4.2.6.8 and 6.1.1.4'
O O 0.0389 0.0241 'International Tables Vol C Tables 4.2.6.8 and 6.1.1.4'
Al Al 0.1771 0.1873 'International Tables Vol C Tables 4.2.6.8 and 6.1.1.4'
Cl Cl 0.3281 0.5435 'International Tables Vol C Tables 4.2.6.8 and 6.1.1.4'
Mn Mn -0.0162 2.2332 'International Tables Vol C Tables 4.2.6.8 and 6.1.1.4'
Pb Pb -4.4950 6.8412 'International Tables Vol C Tables 4.2.6.8 and 6.1.1.4'

loop_
_geom_angle_atom_site_label_1
_geom_angle_atom_site_label_2
_geom_angle_atom_site_label_3
_geom_angle
Mn3 Pb1 Mn1 121.91(2)
Mn3 Pb1 Mn2 117.71(2)
Mn1 Pb1 Mn2 120.38(2)
C5 Mn1 C2 92.0(2)
C5 Mn1 C1 87.3(2)
C2 Mn1 C1 91.1(2)
C5 Mn1 C4 98.0(2)
C2 Mn1 C4 169.6(2)
C1 Mn1 C4 92.3(2)
C5 Mn1 C3 90.75(19)
C2 Mn1 C3 90.12(19)
C1 Mn1 C3 177.74(19)
C4 Mn1 C3 86.81(19)
C5 Mn1 Pb1 177.44(17)
C2 Mn1 Pb1 85.53(14)
C1 Mn1 Pb1 92.09(13)
C4 Mn1 Pb1 84.54(14)
C3 Mn1 Pb1 89.90(12)
O1 C1 Mn1 173.8(4)
O2 C2 Mn1 178.5(4)
O3 C3 Mn1 175.2(4)
O4 C4 Mn1 174.7(4)
O5 C5 Mn1 176.5(5)
C10 Mn2 C7 89.61(19)
C10 Mn2 C6 95.3(2)
C7 Mn2 C6 88.2(2)
C10 Mn2 C8 91.8(2)
C7 Mn2 C8 88.48(19)
C6 Mn2 C8 172.1(2)
C10 Mn2 C9 90.8(2)
C7 Mn2 C9 179.6(2)
C6 Mn2 C9 91.6(2)
C8 Mn2 C9 91.6(2)
C10 Mn2 Pb1 177.81(16)
C7 Mn2 Pb1 90.51(13)
C6 Mn2 Pb1 86.92(14)
C8 Mn2 Pb1 85.97(14)
C9 Mn2 Pb1 89.13(14)
O6 C6 Mn2 177.2(4)
O7 C7 Mn2 174.8(4)
O8 C8 Mn2 177.1(4)
O9 C9 Mn2 176.2(4)
O10 C10 Mn2 177.4(4)
C14 Mn3 C13 90.26(19)
C14 Mn3 C15 93.44(19)
C13 Mn3 C15 91.4(2)
C14 Mn3 C12 173.61(19)
C13 Mn3 C12 90.86(19)
C15 Mn3 C12 92.82(19)
C14 Mn3 C11 89.37(19)
C13 Mn3 C11 179.2(2)
C15 Mn3 C11 89.35(19)
C12 Mn3 C11 89.42(19)
C14 Mn3 Pb1 86.70(13)
C13 Mn3 Pb1 88.80(14)
C15 Mn3 Pb1 179.77(16)
C12 Mn3 Pb1 87.04(14)
C11 Mn3 Pb1 90.46(14)
O11 C11 Mn3 174.4(4)
O12 C12 Mn3 176.8(4)
O13 C13 Mn3 177.5(4)
O14 C14 Mn3 179.4(4)
O15 C15 Mn3 177.9(4)
Cl3 Al1 Cl4 112.59(9)
Cl3 Al1 Cl1 112.29(8)
Cl4 Al1 Cl1 108.90(8)
Cl3 Al1 Cl2 107.72(8)
Cl4 Al1 Cl2 108.12(7)
Cl1 Al1 Cl2 106.99(7)

loop_
_geom_bond_atom_site_label_1
_geom_bond_atom_site_label_2
_geom_bond_distance
Pb1 Mn3 2.7497(8)
Pb1 Mn1 2.7585(7)
Pb1 Mn2 2.7845(9)
Mn1 C5 1.848(5)
Mn1 C2 1.858(5)
Mn1 C1 1.866(5)
Mn1 C4 1.867(5)
Mn1 C3 1.872(4)
C1 O1 1.134(6)
C2 O2 1.129(6)
C3 O3 1.118(5)
C4 O4 1.129(6)
C5 O5 1.133(6)
Mn2 C10 1.825(5)
Mn2 C7 1.855(4)
Mn2 C6 1.854(5)
Mn2 C8 1.864(5)
Mn2 C9 1.880(5)
C6 O6 1.136(6)
C7 O7 1.125(5)
C8 O8 1.123(6)
C9 O9 1.122(6)
C10 O10 1.139(6)
Mn3 C14 1.850(5)
Mn3 C13 1.861(4)
Mn3 C15 1.858(4)
Mn3 C12 1.863(4)
Mn3 C11 1.863(4)
C11 O11 1.119(6)
C12 O12 1.124(5)
C13 O13 1.123(6)
C14 O14 1.133(6)
C15 O15 1.120(5)
Al1 Cl3 2.105(2)
Al1 Cl4 2.1227(18)
Al1 Cl1 2.1562(17)
Al1 Cl2 2.1612(16)
